data_4333168
loop_
_publ_author_name
'Silva, Rosalice M.'
'Gwengo, Chengeto'
'Lindeman, Sergey V.'
'Smith, Mark D.'
'Gardinier, James R.'

_publ_section_title
;
 Janus Scorpionates:&#x00A0; Supramolecular Tectons for the Directed
 Assembly of Hard&#x2212;Soft Alkali Metallopolymer Chains
;
_journal_issue 26
_journal_name_full 'Inorganic Chemistry'
_journal_page_first 10998
_journal_page_last 11007
_journal_paper_doi 10.1021/ic0615877
_journal_volume 45
_journal_year 2006
_chemical_formula_sum 'C22.5 H41 B Cl N7 S6'
_chemical_formula_weight 648.24
_chemical_name_systematic
; 
 ? 
;
_space_group_IT_number 2
_symmetry_cell_setting triclinic
_symmetry_space_group_name_Hall '-P 1'
_symmetry_space_group_name_H-M 'P -1'
_atom_sites_solution_hydrogens geom
_atom_sites_solution_primary direct
_atom_sites_solution_secondary difmap
_audit_creation_method SHELXL-97
_cell_angle_alpha 93.738(3)
_cell_angle_beta 92.858(3)
_cell_angle_gamma 92.297(3)
_cell_formula_units_Z 4
_cell_length_a 12.625(3)
_cell_length_b 14.572(3)
_cell_length_c 17.372(4)
_cell_measurement_reflns_used 5245
_cell_measurement_temperature 100(2)
_cell_measurement_theta_max 30
_cell_measurement_theta_min 2
_cell_volume 3182.2(12)
_computing_cell_refinement 'SAINT v7.23A (Bruker, 2005)'
_computing_data_collection 'APEX2 v2.0-2 (Bruker, 2005)'
_computing_data_reduction 'SADABS-2004/1 (Bruker, 2005)'
_computing_molecular_graphics 'XP v5.1 (Bruker, 1998)'
_computing_publication_material 'XCIF v6.12 (Bruker, 2001)'
_computing_structure_refinement 'SHELXL-97 v.97-2 (Sheldrick, 1993-1997)'
_computing_structure_solution 'XS/SHELXTL v6.12 (Bruker, 2001)'
_diffrn_ambient_temperature 100(2)
_diffrn_measured_fraction_theta_full 0.982
_diffrn_measured_fraction_theta_max 0.982
_diffrn_measurement_device_type 'Bruker APEX2 CCD detector'
_diffrn_measurement_method '\w scans'
_diffrn_radiation_monochromator graphite
_diffrn_radiation_source 'fine-focus sealed tube'
_diffrn_radiation_type MoK\a
_diffrn_radiation_wavelength 0.71073
_diffrn_reflns_av_R_equivalents 0.0429
_diffrn_reflns_av_sigmaI/netI 0.0575
_diffrn_reflns_limit_h_max 18
_diffrn_reflns_limit_h_min -18
_diffrn_reflns_limit_k_max 20
_diffrn_reflns_limit_k_min -20
_diffrn_reflns_limit_l_max 24
_diffrn_reflns_limit_l_min 0
_diffrn_reflns_number 49728
_diffrn_reflns_theta_full 30.58
_diffrn_reflns_theta_max 30.58
_diffrn_reflns_theta_min 1.18
_exptl_absorpt_coefficient_mu 0.540
_exptl_absorpt_correction_T_max 0.9380
_exptl_absorpt_correction_T_min 0.7739
_exptl_absorpt_correction_type multi-scan
_exptl_crystal_colour colorless
_exptl_crystal_density_diffrn 1.353
_exptl_crystal_density_method 'not measured'
_exptl_crystal_description plate
_exptl_crystal_F_000 1372
_exptl_crystal_size_max 0.50
_exptl_crystal_size_mid 0.40
_exptl_crystal_size_min 0.12
_refine_diff_density_max 1.022
_refine_diff_density_min -0.740
_refine_diff_density_rms 0.080
_refine_ls_extinction_method none
_refine_ls_goodness_of_fit_ref 1.038
_refine_ls_hydrogen_treatment constr
_refine_ls_matrix_type full
_refine_ls_number_parameters 986
_refine_ls_number_reflns 19172
_refine_ls_number_restraints 207
_refine_ls_restrained_S_all 1.035
_refine_ls_R_factor_all 0.0880
_refine_ls_R_factor_gt 0.0555
_refine_ls_shift/su_max 0.022
_refine_ls_shift/su_mean 0.001
_refine_ls_structure_factor_coef Fsqd
_refine_ls_weighting_details 'calc w=1/[\s^2^(Fo^2^)+(0.0702P)^2^+1.3276P] where P=(Fo^2^+2Fc^2^)/3'
_refine_ls_weighting_scheme calc
_refine_ls_wR_factor_gt 0.1385
_refine_ls_wR_factor_ref 0.1529
_reflns_number_gt 12899
_reflns_number_total 19172
_reflns_threshold_expression >2sigma(I)
_cod_data_source_file ic0615877sup1.cif
_cod_data_source_block Compound4_CH2Cl2
_cod_original_formula_sum 'C22.50 H41 B Cl N7 S6'
_cod_database_code 4333168

loop_
_symmetry_equiv_pos_as_xyz
'x, y, z'
'-x, -y, -z'

loop_
_atom_site_label
_atom_site_type_symbol
_atom_site_fract_x
_atom_site_fract_y
_atom_site_fract_z
_atom_site_U_iso_or_equiv
_atom_site_adp_type
_atom_site_occupancy
_atom_site_symmetry_multiplicity
_atom_site_calc_flag
_atom_site_refinement_flags
_atom_site_disorder_assembly
_atom_site_disorder_group
S1 S 0.72968(9) 0.08199(9) -0.15215(6) 0.0253(2) Uani 0.8286(11) 1 d PD A 1
S2 S 0.8627(2) -0.06568(19) -0.08774(17) 0.0226(4) Uani 0.8286(11) 1 d PD A 1
S3 S 0.97365(6) 0.25838(6) 0.04159(6) 0.02339(17) Uani 0.8286(11) 1 d PD A 1
S4 S 0.94935(6) 0.23593(6) 0.21071(5) 0.02314(16) Uani 0.8286(11) 1 d PD A 1
S5 S 0.54047(9) 0.28570(7) 0.05471(8) 0.0257(2) Uani 0.8286(11) 1 d PD A 1
S6 S 0.43966(12) 0.10819(12) 0.09833(10) 0.0209(3) Uani 0.8286(11) 1 d PD A 1
N1 N 0.7956(4) 0.0634(3) -0.0025(3) 0.0178(12) Uani 0.8286(11) 1 d PD A 1
N2 N 0.8519(9) 0.0104(7) 0.0476(3) 0.0222(17) Uani 0.8286(11) 1 d PD A 1
N3 N 0.80596(19) 0.18064(18) 0.10942(17) 0.0174(5) Uani 0.8286(11) 1 d PD A 1
N4 N 0.7673(2) 0.15567(19) 0.17882(17) 0.0193(5) Uani 0.8286(11) 1 d PD A 1
N5 N 0.6275(2) 0.1175(2) 0.0552(3) 0.0178(7) Uani 0.8286(11) 1 d PD A 1
N6 N 0.6107(3) 0.0271(3) 0.0719(4) 0.0213(9) Uani 0.8286(11) 1 d PD A 1
B1 B 0.7411(3) 0.1492(3) 0.0327(3) 0.0185(8) Uani 0.8286(11) 1 d PD A 1
H1 H 0.7383 0.1995 -0.0038 0.022 Uiso 0.8286(11) 1 calc PR A 1
C1 C 0.7918(6) 0.0341(4) -0.0782(3) 0.0203(12) Uani 0.8286(11) 1 d PD A 1
C2 C 0.8913(9) -0.0582(6) 0.0101(3) 0.0220(19) Uani 0.8286(11) 1 d PD A 1
H2A H 0.9332 -0.1015 0.0349 0.026 Uiso 0.8286(11) 1 calc PR A 1
C3 C 0.9037(2) 0.2230(2) 0.1136(2) 0.0192(6) Uani 0.8286(11) 1 d PD A 1
C4 C 0.8338(2) 0.1811(2) 0.23510(19) 0.0214(6) Uani 0.8286(11) 1 d PD A 1
H4A H 0.8201 0.1704 0.2871 0.026 Uiso 0.8286(11) 1 calc PR A 1
C5 C 0.5459(3) 0.1728(2) 0.0665(3) 0.0194(9) Uani 0.8286(11) 1 d PD A 1
C6 C 0.5164(5) 0.0137(4) 0.0946(8) 0.0245(17) Uani 0.8286(11) 1 d PD A 1
H6A H 0.4908 -0.0449 0.1085 0.029 Uiso 0.8286(11) 1 calc PR A 1
S1A S 0.95122(6) 0.21672(5) 0.41867(6) 0.02121(16) Uani 0.8286(11) 1 d PD A 1
S2A S 1.05374(8) 0.40107(7) 0.39110(7) 0.01982(19) Uani 0.8286(11) 1 d PD A 1
S3A S 0.77861(9) 0.40412(8) 0.63429(8) 0.0214(2) Uani 0.8286(11) 1 d PD A 1
S4A S 0.64292(18) 0.55849(15) 0.58692(13) 0.0180(5) Uani 0.8286(11) 1 d PD A 1
S5A S 0.51407(7) 0.25363(7) 0.43323(6) 0.02259(18) Uani 0.8286(11) 1 d PD A 1
S6A S 0.54035(6) 0.28726(7) 0.26608(5) 0.02014(16) Uani 0.8286(11) 1 d PD A 1
N1A N 0.8640(2) 0.3856(2) 0.4283(2) 0.0166(6) Uani 0.8286(11) 1 d PD A 1
N2A N 0.8817(4) 0.4788(3) 0.4203(4) 0.0232(10) Uani 0.8286(11) 1 d PD A 1
N3A N 0.6983(4) 0.4347(3) 0.4904(2) 0.0178(8) Uani 0.8286(11) 1 d PD A 1
N4A N 0.6400(6) 0.4929(4) 0.4464(3) 0.0224(11) Uani 0.8286(11) 1 d PD A 1
N5A N 0.6844(2) 0.3320(2) 0.36915(19) 0.0164(5) Uani 0.8286(11) 1 d PD A 1
N6A N 0.7248(2) 0.3612(2) 0.30205(19) 0.0193(6) Uani 0.8286(11) 1 d PD A 1
B1A B 0.7504(3) 0.3531(3) 0.4464(3) 0.0191(9) Uani 0.8286(11) 1 d PD A 1
H1A H 0.7517 0.2978 0.4777 0.023 Uiso 0.8286(11) 1 calc PR A 1
C1A C 0.9462(2) 0.3317(2) 0.4155(3) 0.0165(6) Uani 0.8286(11) 1 d PD A 1
C2A C 0.9765(3) 0.4949(4) 0.4018(4) 0.0217(11) Uani 0.8286(11) 1 d PD A 1
H2AA H 1.0031 0.5554 0.3942 0.026 Uiso 0.8286(11) 1 calc PR A 1
C3A C 0.7094(5) 0.4580(3) 0.5670(3) 0.0160(11) Uani 0.8286(11) 1 d PD A 1
C4A C 0.6068(6) 0.5591(4) 0.4902(2) 0.0179(14) Uani 0.8286(11) 1 d PD A 1
H4AA H 0.5648 0.6056 0.4702 0.022 Uiso 0.8286(11) 1 calc PR A 1
C5A C 0.5855(2) 0.2925(2) 0.3626(2) 0.0175(6) Uani 0.8286(11) 1 d PD A 1
C6A C 0.6580(3) 0.3412(3) 0.2445(3) 0.0208(7) Uani 0.8286(11) 1 d PD A 1
H6AA H 0.6726 0.3552 0.1933 0.025 Uiso 0.8286(11) 1 calc PR A 1
N10 N 0.74103(17) 0.47549(15) 0.88244(13) 0.0212(5) Uani 0.8286(11) 1 d PD A 1
C11 C 0.7508(2) 0.57944(17) 0.87864(15) 0.0218(5) Uani 0.8286(11) 1 d PD A 1
H11A H 0.6911 0.6065 0.9057 0.026 Uiso 0.8286(11) 1 calc PR A 1
H11B H 0.8172 0.6020 0.9078 0.026 Uiso 0.8286(11) 1 calc PR A 1
C12 C 0.7516(2) 0.61606(17) 0.79876(15) 0.0229(5) Uani 0.8286(11) 1 d PD A 1
H12A H 0.6881 0.5916 0.7670 0.028 Uiso 0.8286(11) 1 calc PR A 1
H12B H 0.8156 0.5964 0.7726 0.028 Uiso 0.8286(11) 1 calc PR A 1
C13 C 0.7515(2) 0.72088(17) 0.80805(17) 0.0218(5) Uani 0.8286(11) 1 d PD A 1
H13A H 0.6868 0.7389 0.8341 0.026 Uiso 0.8286(11) 1 calc PR A 1
H13B H 0.8136 0.7436 0.8421 0.026 Uiso 0.8286(11) 1 calc PR A 1
C14 C 0.7552(2) 0.76803(18) 0.73248(18) 0.0239(6) Uani 0.8286(11) 1 d PD A 1
H14A H 0.7550 0.8349 0.7432 0.036 Uiso 0.8286(11) 1 calc PR A 1
H14B H 0.6930 0.7475 0.6989 0.036 Uiso 0.8286(11) 1 calc PR A 1
H14C H 0.8199 0.7521 0.7067 0.036 Uiso 0.8286(11) 1 calc PR A 1
C21 C 0.8397(2) 0.43306(18) 0.85075(18) 0.0225(5) Uani 0.8286(11) 1 d PD A 1
H21A H 0.8456 0.4495 0.7967 0.027 Uiso 0.8286(11) 1 calc PR A 1
H21B H 0.9030 0.4606 0.8810 0.027 Uiso 0.8286(11) 1 calc PR A 1
C22 C 0.8409(3) 0.32883(19) 0.8526(2) 0.0272(6) Uani 0.8286(11) 1 d PD A 1
H22A H 0.7883 0.3000 0.8133 0.033 Uiso 0.8286(11) 1 calc PR A 1
H22B H 0.8202 0.3107 0.9039 0.033 Uiso 0.8286(11) 1 calc PR A 1
C23 C 0.9507(3) 0.2938(2) 0.83683(19) 0.0291(6) Uani 0.8286(11) 1 d PD A 1
H23A H 0.9520 0.2282 0.8484 0.035 Uiso 0.8286(11) 1 calc PR A 1
H23B H 1.0039 0.3285 0.8725 0.035 Uiso 0.8286(11) 1 calc PR A 1
C24 C 0.9833(2) 0.3026(2) 0.75383(17) 0.0323(7) Uani 0.8286(11) 1 d PD A 1
H24A H 1.0548 0.2801 0.7485 0.048 Uiso 0.8286(11) 1 calc PR A 1
H24B H 0.9826 0.3673 0.7417 0.048 Uiso 0.8286(11) 1 calc PR A 1
H24C H 0.9331 0.2660 0.7181 0.048 Uiso 0.8286(11) 1 calc PR A 1
C31 C 0.6446(2) 0.43434(18) 0.83442(16) 0.0232(5) Uani 0.8286(11) 1 d PD A 1
H31A H 0.6576 0.4408 0.7793 0.028 Uiso 0.8286(11) 1 calc PR A 1
H31B H 0.6388 0.3676 0.8422 0.028 Uiso 0.8286(11) 1 calc PR A 1
C32 C 0.5388(2) 0.4751(2) 0.85095(18) 0.0304(6) Uani 0.8286(11) 1 d PD A 1
H32A H 0.5397 0.5403 0.8381 0.037 Uiso 0.8286(11) 1 calc PR A 1
H32B H 0.5255 0.4726 0.9065 0.037 Uiso 0.8286(11) 1 calc PR A 1
C33 C 0.4513(3) 0.4197(3) 0.8019(2) 0.0348(8) Uani 0.8286(11) 1 d PD A 1
H33A H 0.4571 0.3536 0.8109 0.042 Uiso 0.8286(11) 1 calc PR A 1
H33B H 0.3814 0.4387 0.8193 0.042 Uiso 0.8286(11) 1 calc PR A 1
C34 C 0.4550(4) 0.4312(4) 0.7166(3) 0.0312(9) Uani 0.8286(11) 1 d PD A 1
H34A H 0.3961 0.3951 0.6890 0.047 Uiso 0.8286(11) 1 calc PR A 1
H34B H 0.5225 0.4098 0.6982 0.047 Uiso 0.8286(11) 1 calc PR A 1
H34C H 0.4489 0.4964 0.7069 0.047 Uiso 0.8286(11) 1 calc PR A 1
C41 C 0.7286(2) 0.4547(2) 0.96586(18) 0.0237(6) Uani 0.8286(11) 1 d PD A 1
H41A H 0.7097 0.3882 0.9672 0.028 Uiso 0.8286(11) 1 calc PR A 1
H41B H 0.6680 0.4888 0.9851 0.028 Uiso 0.8286(11) 1 calc PR A 1
C42 C 0.8240(2) 0.4776(2) 1.02171(17) 0.0265(6) Uani 0.8286(11) 1 d PD A 1
H42A H 0.8859 0.4435 1.0047 0.032 Uiso 0.8286(11) 1 calc PR A 1
H42B H 0.8429 0.5443 1.0237 0.032 Uiso 0.8286(11) 1 calc PR A 1
C43 C 0.7942(2) 0.4499(2) 1.10068(16) 0.0272(6) Uani 0.8286(11) 1 d PD A 1
H43A H 0.7796 0.3825 1.0981 0.033 Uiso 0.8286(11) 1 calc PR A 1
H43B H 0.7279 0.4798 1.1142 0.033 Uiso 0.8286(11) 1 calc PR A 1
C44 C 0.8794(3) 0.4758(2) 1.1644(2) 0.0391(8) Uani 0.8286(11) 1 d PD A 1
H44A H 0.8548 0.4566 1.2138 0.059 Uiso 0.8286(11) 1 calc PR A 1
H44B H 0.8936 0.5426 1.1679 0.059 Uiso 0.8286(11) 1 calc PR A 1
H44C H 0.9446 0.4447 1.1525 0.059 Uiso 0.8286(11) 1 calc PR A 1
N10A N 0.23322(17) 0.98281(15) 0.43858(14) 0.0191(4) Uani 0.8286(11) 1 d P A 1
C11A C 0.2532(2) 1.08687(17) 0.44676(15) 0.0195(5) Uani 0.8286(11) 1 d P A 1
H11C H 0.3307 1.1003 0.4540 0.023 Uiso 0.8286(11) 1 calc PR A 1
H11D H 0.2289 1.1125 0.3978 0.023 Uiso 0.8286(11) 1 calc PR A 1
C12A C 0.1994(2) 1.13652(18) 0.51262(16) 0.0228(5) Uani 0.8286(11) 1 d P A 1
H12C H 0.2217 1.1109 0.5620 0.027 Uiso 0.8286(11) 1 calc PR A 1
H12D H 0.1215 1.1268 0.5048 0.027 Uiso 0.8286(11) 1 calc PR A 1
C13A C 0.2289(2) 1.23943(18) 0.51660(17) 0.0255(6) Uani 0.8286(11) 1 d P A 1
H13C H 0.2058 1.2649 0.4674 0.031 Uiso 0.8286(11) 1 calc PR A 1
H13D H 0.3070 1.2488 0.5234 0.031 Uiso 0.8286(11) 1 calc PR A 1
C14A C 0.1767(3) 1.2915(3) 0.5839(3) 0.0324(8) Uani 0.8286(11) 1 d P A 1
H14D H 0.1972 1.3571 0.5849 0.049 Uiso 0.8286(11) 1 calc PR A 1
H14E H 0.2004 1.2671 0.6328 0.049 Uiso 0.8286(11) 1 calc PR A 1
H14F H 0.0993 1.2833 0.5768 0.049 Uiso 0.8286(11) 1 calc PR A 1
C21A C 0.3111(2) 0.94396(18) 0.38184(16) 0.0206(5) Uani 0.8286(11) 1 d P A 1
H21C H 0.3058 0.9782 0.3345 0.025 Uiso 0.8286(11) 1 calc PR A 1
H21D H 0.3840 0.9551 0.4051 0.025 Uiso 0.8286(11) 1 calc PR A 1
C22A C 0.2940(3) 0.8416(2) 0.35887(18) 0.0266(6) Uani 0.8286(11) 1 d P A 1
H22C H 0.2275 0.8308 0.3263 0.032 Uiso 0.8286(11) 1 calc PR A 1
H22D H 0.2871 0.8071 0.4057 0.032 Uiso 0.8286(11) 1 calc PR A 1
C23A C 0.3880(2) 0.80696(19) 0.31398(16) 0.0240(6) Uani 0.8286(11) 1 d P A 1
H23C H 0.3664 0.7476 0.2855 0.029 Uiso 0.8286(11) 1 calc PR A 1
H23D H 0.4057 0.8516 0.2754 0.029 Uiso 0.8286(11) 1 calc PR A 1
C24A C 0.4867(3) 0.7938(2) 0.36493(18) 0.0282(6) Uani 0.8286(11) 1 d P A 1
H24D H 0.5436 0.7722 0.3328 0.042 Uiso 0.8286(11) 1 calc PR A 1
H24E H 0.4707 0.7482 0.4022 0.042 Uiso 0.8286(11) 1 calc PR A 1
H24F H 0.5096 0.8525 0.3927 0.042 Uiso 0.8286(11) 1 calc PR A 1
C31A C 0.1189(2) 0.95832(19) 0.41015(15) 0.0234(5) Uani 0.8286(11) 1 d P A 1
H31C H 0.1060 0.8912 0.4129 0.028 Uiso 0.8286(11) 1 calc PR A 1
H31D H 0.0714 0.9894 0.4463 0.028 Uiso 0.8286(11) 1 calc PR A 1
C32A C 0.0873(2) 0.9829(2) 0.32944(16) 0.0258(6) Uani 0.8286(11) 1 d P A 1
H32C H 0.1314 0.9502 0.2919 0.031 Uiso 0.8286(11) 1 calc PR A 1
H32D H 0.0993 1.0499 0.3253 0.031 Uiso 0.8286(11) 1 calc PR A 1
C33A C -0.0320(3) 0.9553(3) 0.31045(18) 0.0311(7) Uani 0.8286(11) 1 d P A 1
H33C H -0.0469 0.8920 0.3257 0.037 Uiso 0.8286(11) 1 calc PR A 1
H33D H -0.0765 0.9973 0.3406 0.037 Uiso 0.8286(11) 1 calc PR A 1
C34A C -0.0607(3) 0.9599(3) 0.2251(2) 0.0345(8) Uani 0.8286(11) 1 d P A 1
H34D H -0.1355 0.9403 0.2145 0.052 Uiso 0.8286(11) 1 calc PR A 1
H34E H -0.0159 0.9191 0.1951 0.052 Uiso 0.8286(11) 1 calc PR A 1
H34F H -0.0494 1.0232 0.2105 0.052 Uiso 0.8286(11) 1 calc PR A 1
C41A C 0.2481(2) 0.94148(18) 0.51587(15) 0.0216(5) Uani 0.8286(11) 1 d P A 1
H41C H 0.2397 0.8737 0.5072 0.026 Uiso 0.8286(11) 1 calc PR A 1
H41D H 0.1903 0.9618 0.5486 0.026 Uiso 0.8286(11) 1 calc PR A 1
C42A C 0.3532(2) 0.96461(18) 0.56069(16) 0.0225(5) Uani 0.8286(11) 1 d P A 1
H42C H 0.3719 1.0312 0.5598 0.027 Uiso 0.8286(11) 1 calc PR A 1
H42D H 0.4103 0.9297 0.5370 0.027 Uiso 0.8286(11) 1 calc PR A 1
C43A C 0.3418(2) 0.93898(19) 0.64370(16) 0.0256(6) Uani 0.8286(11) 1 d P A 1
H43C H 0.2848 0.9750 0.6665 0.031 Uiso 0.8286(11) 1 calc PR A 1
H43D H 0.3193 0.8730 0.6431 0.031 Uiso 0.8286(11) 1 calc PR A 1
C44A C 0.4421(3) 0.9557(2) 0.69481(17) 0.0312(7) Uani 0.8286(11) 1 d P A 1
H44D H 0.4287 0.9378 0.7470 0.047 Uiso 0.8286(11) 1 calc PR A 1
H44E H 0.4641 1.0211 0.6969 0.047 Uiso 0.8286(11) 1 calc PR A 1
H44F H 0.4985 0.9189 0.6736 0.047 Uiso 0.8286(11) 1 calc PR A 1
Cl1 Cl 0.77034(8) 0.73295(7) 0.07866(7) 0.0478(3) Uani 0.728(2) 1 d PD B 1
Cl2 Cl 0.65263(12) 0.82846(8) 0.19686(7) 0.0632(4) Uani 0.728(2) 1 d PD B 1
C1S C 0.6761(4) 0.8126(3) 0.1008(3) 0.0371(10) Uani 0.728(2) 1 d PD B 1
H1SA H 0.6995 0.8725 0.0821 0.045 Uiso 0.728(2) 1 calc PR B 1
H1SB H 0.6085 0.7926 0.0721 0.045 Uiso 0.728(2) 1 calc PR B 1
S1X S 0.7160(5) 0.0918(5) -0.1359(4) 0.0273(16) Uiso 0.1714(11) 1 d PD A 2
S2X S 0.8592(14) -0.0530(10) -0.0931(9) 0.025(3) Uiso 0.1714(11) 1 d PD A 2
S3X S 0.9783(4) 0.2388(4) 0.0640(3) 0.0301(13) Uiso 0.1714(11) 1 d PD A 2
S4X S 0.9556(4) 0.2117(3) 0.2333(3) 0.0261(11) Uiso 0.1714(11) 1 d PD A 2
S5X S 0.5447(6) 0.2833(5) 0.0765(3) 0.0244(16) Uiso 0.1714(11) 1 d PD A 2
S6X S 0.4447(7) 0.1008(6) 0.1129(5) 0.0206(18) Uiso 0.1714(11) 1 d PD A 2
N1X N 0.795(3) 0.064(2) 0.0083(11) 0.030(9) Uiso 0.1714(11) 1 d PD A 2
N2X N 0.852(6) 0.003(4) 0.0504(14) 0.037(13) Uiso 0.1714(11) 1 d PD A 2
N3X N 0.8092(9) 0.1651(8) 0.1309(6) 0.009(3) Uiso 0.1714(11) 1 d PD A 2
N4X N 0.7724(11) 0.1376(10) 0.1998(7) 0.020(4) Uiso 0.1714(11) 1 d PD A 2
N5X N 0.6318(11) 0.1135(12) 0.0722(12) 0.019(5) Uiso 0.1714(11) 1 d PD A 2
N6X N 0.6151(18) 0.0217(14) 0.085(2) 0.021(7) Uiso 0.1714(11) 1 d PD A 2
B1X B 0.7469(11) 0.1465(12) 0.0537(8) 0.011(4) Uiso 0.1714(11) 1 d PD A 2
C1X C 0.790(3) 0.044(2) -0.0683(10) 0.016(6) Uiso 0.1714(11) 1 d PD A 2
C2X C 0.884(5) -0.062(3) 0.0043(13) 0.037(16) Uiso 0.1714(11) 1 d PD A 2
H2X H 0.9206 -0.1121 0.0233 0.044 Uiso 0.1714(11) 1 calc PR A 2
C3X C 0.9096(10) 0.2069(10) 0.1375(7) 0.016(4) Uiso 0.1714(11) 1 d PD A 2
C4X C 0.8387(9) 0.1601(9) 0.2570(7) 0.013(3) Uiso 0.1714(11) 1 d PD A 2
H4X H 0.8238 0.1488 0.3087 0.016 Uiso 0.1714(11) 1 calc PR A 2
C5X C 0.5495(13) 0.1687(9) 0.0836(14) 0.017(6) Uiso 0.1714(11) 1 d PD A 2
C6X C 0.518(2) 0.0052(14) 0.102(3) 0.011(6) Uiso 0.1714(11) 1 d PD A 2
H6X H 0.4903 -0.0551 0.1088 0.013 Uiso 0.1714(11) 1 calc PR A 2
S1Y S 0.5234(5) 0.2368(5) 0.4528(4) 0.0382(18) Uiso 0.1714(11) 1 d PD A 2
S2Y S 0.5468(4) 0.2674(4) 0.2843(3) 0.0251(13) Uiso 0.1714(11) 1 d PD A 2
S3Y S 0.7694(7) 0.4095(6) 0.6521(4) 0.035(2) Uiso 0.1714(11) 1 d PD A 2
S4Y S 0.6437(14) 0.5620(11) 0.5890(9) 0.043(4) Uiso 0.1714(11) 1 d PD A 2
S5Y S 0.9576(4) 0.2128(4) 0.4490(3) 0.0353(14) Uiso 0.1714(11) 1 d PD A 2
S6Y S 1.0589(5) 0.3878(4) 0.4093(3) 0.0236(15) Uiso 0.1714(11) 1 d PD A 2
N1Y N 0.6897(12) 0.3162(12) 0.3864(8) 0.025(5) Uiso 0.1714(11) 1 d PD A 2
N2Y N 0.7271(13) 0.3434(12) 0.3186(8) 0.020(4) Uiso 0.1714(11) 1 d PD A 2
N3Y N 0.700(2) 0.4278(15) 0.5043(9) 0.018(6) Uiso 0.1714(11) 1 d PD A 2
N4Y N 0.644(3) 0.4807(18) 0.4543(12) 0.015(5) Uiso 0.1714(11) 1 d PD A 2
N5Y N 0.8663(10) 0.3757(10) 0.4475(9) 0.013(4) Uiso 0.1714(11) 1 d PD A 2
N6Y N 0.8821(19) 0.4651(15) 0.428(2) 0.021(6) Uiso 0.1714(11) 1 d PD A 2
B1Y B 0.7507(13) 0.3433(11) 0.4635(8) 0.006(4) Uiso 0.1714(11) 1 d PD A 2
C1Y C 0.5919(12) 0.2722(12) 0.3795(7) 0.021(5) Uiso 0.1714(11) 1 d PD A 2
C2Y C 0.6603(15) 0.3255(18) 0.2611(11) 0.035(8) Uiso 0.1714(11) 1 d PD A 2
H2Y H 0.6725 0.3428 0.2104 0.042 Uiso 0.1714(11) 1 calc PR A 2
C3Y C 0.713(4) 0.461(2) 0.5782(11) 0.035(10) Uiso 0.1714(11) 1 d PD A 2
C4Y C 0.614(4) 0.554(2) 0.4915(14) 0.048(15) Uiso 0.1714(11) 1 d PD A 2
H4Y H 0.5781 0.6003 0.4664 0.057 Uiso 0.1714(11) 1 calc PR A 2
C5Y C 0.9496(13) 0.3229(10) 0.4354(14) 0.035(8) Uiso 0.1714(11) 1 d PD A 2
C6Y C 0.979(2) 0.4811(15) 0.409(3) 0.044(12) Uiso 0.1714(11) 1 d PD A 2
H6Y H 1.0041 0.5400 0.3959 0.052 Uiso 0.1714(11) 1 calc PR A 2
N10X N 0.7403(8) 0.4788(7) -0.0602(6) 0.016(2) Uiso 0.1714(11) 1 d PD A 2
C11X C 0.8166(10) 0.4389(8) -0.1183(7) 0.018(3) Uiso 0.1714(11) 1 d PD A 2
H11E H 0.8904 0.4517 -0.0972 0.022 Uiso 0.1714(11) 1 calc PR A 2
H11F H 0.8080 0.4707 -0.1667 0.022 Uiso 0.1714(11) 1 calc PR A 2
C12X C 0.7991(12) 0.3345(10) -0.1372(10) 0.034(4) Uiso 0.1714(11) 1 d PD A 2
H12E H 0.7998 0.3023 -0.0887 0.041 Uiso 0.1714(11) 1 calc PR A 2
H12F H 0.7292 0.3214 -0.1649 0.041 Uiso 0.1714(11) 1 calc PR A 2
C13X C 0.8869(10) 0.3000(9) -0.1873(7) 0.023(3) Uiso 0.1714(11) 1 d PD A 2
H13E H 0.8995 0.3438 -0.2274 0.028 Uiso 0.1714(11) 1 calc PR A 2
H13F H 0.8634 0.2399 -0.2138 0.028 Uiso 0.1714(11) 1 calc PR A 2
C14X C 0.9911(11) 0.2889(10) -0.1405(9) 0.024(3) Uiso 0.1714(11) 1 d PD A 2
H14G H 1.0455 0.2686 -0.1753 0.036 Uiso 0.1714(11) 1 calc PR A 2
H14H H 0.9800 0.2430 -0.1026 0.036 Uiso 0.1714(11) 1 calc PR A 2
H14I H 1.0143 0.3480 -0.1136 0.036 Uiso 0.1714(11) 1 calc PR A 2
C21X C 0.7598(9) 0.4419(8) 0.0192(6) 0.021(2) Uiso 0.1714(11) 1 d PD A 2
H21E H 0.7043 0.4655 0.0527 0.025 Uiso 0.1714(11) 1 calc PR A 2
H21F H 0.7485 0.3741 0.0132 0.025 Uiso 0.1714(11) 1 calc PR A 2
C22X C 0.8648(9) 0.4624(9) 0.0618(6) 0.019(2) Uiso 0.1714(11) 1 d PD A 2
H22E H 0.8867 0.5279 0.0580 0.023 Uiso 0.1714(11) 1 calc PR A 2
H22F H 0.9192 0.4240 0.0384 0.023 Uiso 0.1714(11) 1 calc PR A 2
C23X C 0.8562(10) 0.4427(10) 0.1459(7) 0.019(3) Uiso 0.1714(11) 1 d PD A 2
H23E H 0.8289 0.3783 0.1485 0.023 Uiso 0.1714(11) 1 calc PR A 2
H23F H 0.8037 0.4835 0.1689 0.023 Uiso 0.1714(11) 1 calc PR A 2
C24X C 0.9607(10) 0.4561(9) 0.1942(7) 0.025(3) Uiso 0.1714(11) 1 d PD A 2
H24G H 0.9493 0.4403 0.2473 0.037 Uiso 0.1714(11) 1 calc PR A 2
H24H H 0.9863 0.5205 0.1945 0.037 Uiso 0.1714(11) 1 calc PR A 2
H24I H 1.0134 0.4161 0.1719 0.037 Uiso 0.1714(11) 1 calc PR A 2
C31X C 0.6264(9) 0.4541(9) -0.0858(7) 0.028(3) Uiso 0.1714(11) 1 d PD A 2
H31E H 0.5802 0.4871 -0.0498 0.034 Uiso 0.1714(11) 1 calc PR A 2
H31F H 0.6133 0.3873 -0.0809 0.034 Uiso 0.1714(11) 1 calc PR A 2
C32X C 0.5924(11) 0.4759(9) -0.1688(7) 0.020(3) Uiso 0.1714(11) 1 d PD A 2
H32E H 0.6044 0.5425 -0.1748 0.024 Uiso 0.1714(11) 1 calc PR A 2
H32F H 0.6359 0.4417 -0.2059 0.024 Uiso 0.1714(11) 1 calc PR A 2
C33X C 0.4752(15) 0.4488(19) -0.1863(13) 0.061(9) Uiso 0.1714(11) 1 d PD A 2
H33E H 0.4604 0.3878 -0.1662 0.074 Uiso 0.1714(11) 1 calc PR A 2
H33F H 0.4321 0.4937 -0.1579 0.074 Uiso 0.1714(11) 1 calc PR A 2
C34X C 0.440(2) 0.444(3) -0.2703(13) 0.048(10) Uiso 0.1714(11) 1 d PD A 2
H34G H 0.3729 0.4079 -0.2784 0.073 Uiso 0.1714(11) 1 calc PR A 2
H34H H 0.4941 0.4155 -0.3010 0.073 Uiso 0.1714(11) 1 calc PR A 2
H34I H 0.4296 0.5068 -0.2862 0.073 Uiso 0.1714(11) 1 calc PR A 2
C41X C 0.7585(10) 0.5834(7) -0.0537(7) 0.022(3) Uiso 0.1714(11) 1 d PD A 2
H41E H 0.8360 0.5975 -0.0492 0.026 Uiso 0.1714(11) 1 calc PR A 2
H41F H 0.7311 0.6075 -0.1025 0.026 Uiso 0.1714(11) 1 calc PR A 2
C42X C 0.7084(9) 0.6355(7) 0.0131(6) 0.019(2) Uiso 0.1714(11) 1 d PD A 2
H42E H 0.7315 0.6096 0.0622 0.023 Uiso 0.1714(11) 1 calc PR A 2
H42F H 0.6302 0.6268 0.0067 0.023 Uiso 0.1714(11) 1 calc PR A 2
C43X C 0.7385(11) 0.7386(8) 0.0179(8) 0.025(3) Uiso 0.1714(11) 1 d PD A 2
H43E H 0.8167 0.7471 0.0243 0.030 Uiso 0.1714(11) 1 calc PR A 2
H43F H 0.7157 0.7642 -0.0314 0.030 Uiso 0.1714(11) 1 calc PR A 2
C44X C 0.6894(16) 0.7921(13) 0.0835(11) 0.027(5) Uiso 0.1714(11) 1 d PD A 2
H44G H 0.7088 0.8577 0.0820 0.041 Uiso 0.1714(11) 1 calc PR A 2
H44H H 0.7155 0.7703 0.1329 0.041 Uiso 0.1714(11) 1 calc PR A 2
H44I H 0.6120 0.7831 0.0783 0.041 Uiso 0.1714(11) 1 calc PR A 2
N10Y N 0.7562(7) 1.0174(6) 0.6091(5) 0.016(2) Uiso 0.1714(11) 1 d PD A 2
C11Y C 0.7483(9) 0.9139(7) 0.6154(6) 0.018(2) Uiso 0.1714(11) 1 d PD A 2
H11G H 0.8088 0.8868 0.5893 0.022 Uiso 0.1714(11) 1 calc PR A 2
H11H H 0.6825 0.8896 0.5865 0.022 Uiso 0.1714(11) 1 calc PR A 2
C12Y C 0.7476(10) 0.8804(7) 0.6966(6) 0.019(2) Uiso 0.1714(11) 1 d PD A 2
H12G H 0.6825 0.8990 0.7219 0.023 Uiso 0.1714(11) 1 calc PR A 2
H12H H 0.8100 0.9071 0.7284 0.023 Uiso 0.1714(11) 1 calc PR A 2
C13Y C 0.7512(11) 0.7755(8) 0.6884(8) 0.024(3) Uiso 0.1714(11) 1 d PD A 2
H13G H 0.6889 0.7501 0.6559 0.028 Uiso 0.1714(11) 1 calc PR A 2
H13H H 0.8159 0.7581 0.6620 0.028 Uiso 0.1714(11) 1 calc PR A 2
C14Y C 0.7515(10) 0.7338(8) 0.7661(8) 0.017(2) Uiso 0.1714(11) 1 d PD A 2
H14J H 0.7544 0.6667 0.7585 0.025 Uiso 0.1714(11) 1 calc PR A 2
H14K H 0.6866 0.7494 0.7918 0.025 Uiso 0.1714(11) 1 calc PR A 2
H14L H 0.8135 0.7583 0.7982 0.025 Uiso 0.1714(11) 1 calc PR A 2
C21Y C 0.7692(9) 1.0382(9) 0.5247(7) 0.019(3) Uiso 0.1714(11) 1 d PD A 2
H21G H 0.7894 1.1045 0.5233 0.023 Uiso 0.1714(11) 1 calc PR A 2
H21H H 0.8290 1.0031 0.5053 0.023 Uiso 0.1714(11) 1 calc PR A 2
C22Y C 0.6734(11) 1.0166(11) 0.4696(7) 0.026(3) Uiso 0.1714(11) 1 d PD A 2
H22G H 0.6536 0.9501 0.4678 0.032 Uiso 0.1714(11) 1 calc PR A 2
H22H H 0.6123 1.0513 0.4874 0.032 Uiso 0.1714(11) 1 calc PR A 2
C23Y C 0.7012(10) 1.0439(9) 0.3901(7) 0.024(3) Uiso 0.1714(11) 1 d PD A 2
H23G H 0.7648 1.0110 0.3749 0.029 Uiso 0.1714(11) 1 calc PR A 2
H23H H 0.7206 1.1106 0.3936 0.029 Uiso 0.1714(11) 1 calc PR A 2
C24Y C 0.6143(11) 1.0245(11) 0.3267(8) 0.027(3) Uiso 0.1714(11) 1 d PD A 2
H24J H 0.6390 1.0457 0.2781 0.041 Uiso 0.1714(11) 1 calc PR A 2
H24K H 0.5509 1.0571 0.3407 0.041 Uiso 0.1714(11) 1 calc PR A 2
H24L H 0.5970 0.9582 0.3206 0.041 Uiso 0.1714(11) 1 calc PR A 2
C31Y C 0.6614(11) 1.0620(9) 0.6423(9) 0.024(4) Uiso 0.1714(11) 1 d PD A 2
H31G H 0.6581 1.0469 0.6969 0.029 Uiso 0.1714(11) 1 calc PR A 2
H31H H 0.5965 1.0343 0.6141 0.029 Uiso 0.1714(11) 1 calc PR A 2
C32Y C 0.6596(10) 1.1671(8) 0.6392(8) 0.020(3) Uiso 0.1714(11) 1 d PD A 2
H32G H 0.7127 1.1970 0.6777 0.024 Uiso 0.1714(11) 1 calc PR A 2
H32H H 0.6786 1.1847 0.5873 0.024 Uiso 0.1714(11) 1 calc PR A 2
C33Y C 0.5500(11) 1.2001(9) 0.6561(8) 0.018(3) Uiso 0.1714(11) 1 d PD A 2
H33G H 0.5442 1.2634 0.6391 0.022 Uiso 0.1714(11) 1 calc PR A 2
H33H H 0.4963 1.1602 0.6251 0.022 Uiso 0.1714(11) 1 calc PR A 2
C34Y C 0.5244(11) 1.2003(10) 0.7397(7) 0.030(3) Uiso 0.1714(11) 1 d PD A 2
H34J H 0.4529 1.2225 0.7459 0.045 Uiso 0.1714(11) 1 calc PR A 2
H34K H 0.5760 1.2409 0.7709 0.045 Uiso 0.1714(11) 1 calc PR A 2
H34L H 0.5276 1.1376 0.7567 0.045 Uiso 0.1714(11) 1 calc PR A 2
C41Y C 0.8532(8) 1.0586(8) 0.6559(6) 0.017(2) Uiso 0.1714(11) 1 d PD A 2
H41G H 0.8599 1.1248 0.6464 0.020 Uiso 0.1714(11) 1 calc PR A 2
H41H H 0.8400 1.0545 0.7113 0.020 Uiso 0.1714(11) 1 calc PR A 2
C42Y C 0.9590(9) 1.0166(9) 0.6411(8) 0.022(3) Uiso 0.1714(11) 1 d PD A 2
H42G H 0.9605 0.9529 0.6576 0.027 Uiso 0.1714(11) 1 calc PR A 2
H42H H 0.9748 1.0166 0.5858 0.027 Uiso 0.1714(11) 1 calc PR A 2
C43Y C 1.0350(17) 1.0803(15) 0.6903(11) 0.052(8) Uiso 0.1714(11) 1 d PD A 2
H43G H 1.0159 1.1443 0.6825 0.062 Uiso 0.1714(11) 1 calc PR A 2
H43H H 1.1070 1.0727 0.6714 0.062 Uiso 0.1714(11) 1 calc PR A 2
C44Y C 1.0396(14) 1.0675(12) 0.7761(9) 0.022(4) Uiso 0.1714(11) 1 d PD A 2
H44J H 1.0889 1.1142 0.8027 0.034 Uiso 0.1714(11) 1 calc PR A 2
H44K H 1.0642 1.0060 0.7853 0.034 Uiso 0.1714(11) 1 calc PR A 2
H44L H 0.9687 1.0740 0.7958 0.034 Uiso 0.1714(11) 1 calc PR A 2
Cl1Q Cl 0.2717(4) 1.2304(3) 0.5821(3) 0.0539(12) Uiso 0.1714(11) 1 d PD A 2
Cl2Q Cl 0.1501(5) 1.3240(4) 0.6989(3) 0.0634(14) Uiso 0.1714(11) 1 d PD A 2
C1Q C 0.172(3) 1.308(2) 0.6018(12) 0.083(14) Uiso 0.1714(11) 1 d PD A 2
H1Q1 H 0.1926 1.3677 0.5820 0.100 Uiso 0.1714(11) 1 calc PR A 2
H1Q2 H 0.1055 1.2844 0.5737 0.100 Uiso 0.1714(11) 1 calc PR A 2
Cl1X Cl 0.7223(5) 0.8021(4) 0.2257(3) 0.0643(15) Uiso 0.1714(11) 1 d P A 2
Cl1Y Cl 0.5674(9) 1.2274(8) 0.8832(7) 0.144(4) Uiso 0.1714(11) 1 d P A 2

loop_
_atom_site_aniso_label
_atom_site_aniso_U_11
_atom_site_aniso_U_22
_atom_site_aniso_U_33
_atom_site_aniso_U_23
_atom_site_aniso_U_13
_atom_site_aniso_U_12
S1 0.0251(5) 0.0346(5) 0.0153(4) 0.0002(4) -0.0018(4) -0.0052(4)
S2 0.0206(6) 0.0209(8) 0.0253(7) -0.0071(7) 0.0035(4) 0.0006(6)
S3 0.0154(3) 0.0296(4) 0.0259(4) 0.0046(4) 0.0045(3) 0.0013(3)
S4 0.0167(3) 0.0301(4) 0.0214(4) -0.0047(3) 0.0000(3) -0.0027(3)
S5 0.0194(4) 0.0203(4) 0.0366(7) -0.0046(5) 0.0015(5) 0.0031(3)
S6 0.0149(4) 0.0247(5) 0.0222(7) -0.0051(5) 0.0016(4) 0.0006(3)
N1 0.0124(15) 0.0252(19) 0.0157(14) -0.0021(11) 0.0013(11) 0.0037(8)
N2 0.018(2) 0.028(2) 0.021(2) 0.0004(12) 0.0027(10) 0.0077(15)
N3 0.0164(12) 0.0215(13) 0.0147(13) 0.0018(11) 0.0033(9) 0.0013(9)
N4 0.0195(12) 0.0221(13) 0.0160(13) -0.0016(11) 0.0032(10) -0.0003(9)
N5 0.0157(13) 0.0206(15) 0.0164(18) -0.0033(11) -0.0013(10) 0.0019(8)
N6 0.0199(16) 0.0227(18) 0.020(2) -0.0038(12) -0.0024(13) 0.0018(9)
B1 0.0160(16) 0.0258(18) 0.0132(17) -0.0033(14) -0.0017(12) 0.0034(11)
C1 0.0152(17) 0.024(2) 0.0207(18) -0.0054(15) 0.0020(15) -0.0060(13)
C2 0.0150(19) 0.025(3) 0.026(3) -0.0031(14) 0.0006(14) 0.0046(14)
C3 0.0149(13) 0.0212(14) 0.0213(15) 0.0001(12) -0.0015(10) 0.0034(10)
C4 0.0205(14) 0.0277(16) 0.0164(14) 0.0006(13) 0.0035(11) 0.0020(11)
C5 0.0145(15) 0.0249(18) 0.017(2) -0.0083(12) -0.0021(12) 0.0013(10)
C6 0.024(2) 0.026(2) 0.023(4) -0.002(2) -0.0022(15) 0.0012(13)
S1A 0.0176(3) 0.0161(3) 0.0297(5) -0.0010(3) 0.0006(3) 0.0032(2)
S2A 0.0150(4) 0.0192(4) 0.0251(5) -0.0011(4) 0.0028(3) 0.0003(3)
S3A 0.0211(4) 0.0235(4) 0.0191(5) 0.0021(4) -0.0041(4) -0.0011(3)
S4A 0.0175(6) 0.0172(5) 0.0185(6) -0.0063(3) 0.0010(2) 0.0012(2)
S5A 0.0193(4) 0.0256(4) 0.0238(4) 0.0016(4) 0.0101(3) 0.0016(3)
S6A 0.0191(4) 0.0223(4) 0.0184(4) -0.0011(3) 0.0005(3) -0.0015(3)
N1A 0.0157(12) 0.0171(13) 0.0171(16) 0.0011(11) 0.0004(10) 0.0022(8)
N2A 0.0234(17) 0.0131(16) 0.033(2) -0.0011(16) 0.0004(11) 0.0009(12)
N3A 0.0172(15) 0.0206(15) 0.0158(14) -0.0001(14) 0.0008(13) 0.0052(9)
N4A 0.0218(17) 0.025(2) 0.0215(17) 0.0025(15) -0.0003(13) 0.0093(15)
N5A 0.0156(12) 0.0170(13) 0.0167(13) -0.0020(12) 0.0032(9) 0.0023(9)
N6A 0.0205(13) 0.0201(15) 0.0175(14) 0.0007(12) 0.0050(10) -0.0006(10)
B1A 0.0206(18) 0.0204(18) 0.0169(19) 0.0010(15) 0.0057(14) 0.0029(12)
C1A 0.0131(14) 0.0179(14) 0.0182(18) -0.0012(12) 0.0009(10) 0.0008(9)
C2A 0.0202(19) 0.0159(15) 0.028(2) -0.0020(16) -0.0007(11) -0.0021(11)
C3A 0.0118(16) 0.0157(17) 0.0195(16) -0.0023(11) -0.0016(13) -0.0021(9)
C4A 0.0131(16) 0.020(2) 0.021(2) -0.0004(10) 0.0018(9) 0.0052(10)
C5A 0.0166(13) 0.0166(14) 0.0197(14) -0.0006(13) 0.0048(10) 0.0053(10)
C6A 0.0210(16) 0.0221(17) 0.0189(15) -0.0030(15) 0.0056(11) -0.0015(11)
N10 0.0191(11) 0.0199(11) 0.0246(12) 0.0037(9) -0.0002(9) -0.0023(8)
C11 0.0235(13) 0.0175(12) 0.0246(13) 0.0023(10) 0.0016(10) 0.0005(10)
C12 0.0302(14) 0.0186(12) 0.0201(13) 0.0017(10) 0.0005(10) 0.0014(10)
C13 0.0238(13) 0.0181(12) 0.0230(14) -0.0012(10) -0.0001(11) 0.0008(10)
C14 0.0258(14) 0.0193(13) 0.0267(15) 0.0053(11) 0.0011(11) -0.0006(11)
C21 0.0209(13) 0.0196(13) 0.0271(15) 0.0028(11) 0.0025(12) -0.0007(10)
C22 0.0247(16) 0.0195(14) 0.0379(17) 0.0070(12) -0.0004(14) -0.0004(12)
C23 0.0268(16) 0.0225(14) 0.0382(18) 0.0047(12) -0.0012(14) 0.0043(12)
C24 0.0310(16) 0.0327(16) 0.0322(16) -0.0037(12) -0.0029(12) 0.0024(12)
C31 0.0212(13) 0.0206(13) 0.0271(14) 0.0008(10) -0.0013(10) -0.0030(11)
C32 0.0231(15) 0.0373(17) 0.0307(16) -0.0009(13) 0.0015(13) 0.0047(12)
C33 0.0264(16) 0.038(2) 0.040(2) 0.0045(16) 0.0036(14) -0.0017(16)
C34 0.0258(18) 0.032(2) 0.0351(19) 0.0018(17) -0.0070(17) 0.0037(16)
C41 0.0242(14) 0.0227(14) 0.0251(15) 0.0079(12) 0.0041(11) -0.0002(11)
C42 0.0247(14) 0.0246(14) 0.0301(15) 0.0041(11) 0.0024(12) -0.0029(11)
C43 0.0287(15) 0.0247(14) 0.0280(15) 0.0028(11) 0.0024(12) -0.0026(11)
C44 0.046(2) 0.0360(19) 0.0335(18) 0.0044(15) -0.0062(15) -0.0159(16)
N10A 0.0209(11) 0.0164(10) 0.0199(12) 0.0012(9) 0.0026(9) -0.0034(8)
C11A 0.0215(12) 0.0169(12) 0.0200(12) 0.0036(9) -0.0002(10) -0.0042(9)
C12A 0.0248(13) 0.0201(13) 0.0238(13) 0.0030(10) 0.0032(10) 0.0003(10)
C13A 0.0254(14) 0.0194(13) 0.0320(15) 0.0018(11) 0.0047(11) -0.0003(10)
C14A 0.0292(18) 0.0275(17) 0.0404(19) -0.0021(16) 0.0068(14) 0.0031(13)
C21A 0.0237(14) 0.0195(13) 0.0176(13) -0.0020(10) 0.0026(11) -0.0047(10)
C22A 0.0255(16) 0.0234(14) 0.0300(15) -0.0059(11) 0.0065(13) -0.0028(12)
C23A 0.0284(15) 0.0242(13) 0.0189(12) -0.0009(10) 0.0002(11) -0.0001(11)
C24A 0.0340(17) 0.0253(15) 0.0250(15) 0.0028(12) -0.0044(14) 0.0015(13)
C31A 0.0205(13) 0.0268(14) 0.0222(13) -0.0009(10) 0.0036(10) -0.0080(10)
C32A 0.0232(14) 0.0301(15) 0.0238(14) 0.0012(11) 0.0004(11) -0.0030(11)
C33A 0.0306(17) 0.039(2) 0.0230(16) 0.0004(13) -0.0020(12) 0.0001(15)
C34A 0.0300(19) 0.040(2) 0.0316(18) -0.0044(15) -0.0094(14) 0.0030(17)
C41A 0.0265(14) 0.0194(12) 0.0188(13) 0.0032(10) 0.0019(10) -0.0037(10)
C42A 0.0271(14) 0.0173(12) 0.0226(14) 0.0014(10) -0.0012(11) -0.0017(10)
C43A 0.0353(16) 0.0207(13) 0.0214(14) 0.0018(11) 0.0048(12) 0.0032(12)
C44A 0.0442(19) 0.0243(14) 0.0241(14) 0.0024(11) -0.0033(13) -0.0052(13)
Cl1 0.0382(5) 0.0383(5) 0.0677(8) -0.0051(5) 0.0135(5) 0.0134(4)
Cl2 0.0888(10) 0.0477(7) 0.0543(7) -0.0004(5) 0.0297(7) -0.0076(6)
C1S 0.025(2) 0.029(2) 0.059(3) 0.004(2) 0.0151(19) 0.0044(16)

loop_
_atom_type_symbol
_atom_type_description
_atom_type_scat_dispersion_real
_atom_type_scat_dispersion_imag
_atom_type_scat_source
C C 0.0033 0.0016 'International Tables Vol C Tables 4.2.6.8 and 6.1.1.4'
H H 0.0000 0.0000 'International Tables Vol C Tables 4.2.6.8 and 6.1.1.4'
B B 0.0013 0.0007 'International Tables Vol C Tables 4.2.6.8 and 6.1.1.4'
N N 0.0061 0.0033 'International Tables Vol C Tables 4.2.6.8 and 6.1.1.4'
S S 0.1246 0.1234 'International Tables Vol C Tables 4.2.6.8 and 6.1.1.4'
Cl Cl 0.1484 0.1585 'International Tables Vol C Tables 4.2.6.8 and 6.1.1.4'

loop_
_geom_angle_atom_site_label_1
_geom_angle_atom_site_label_2
_geom_angle_atom_site_label_3
_geom_angle
C2 S2 C1 89.8(2)
C4 S4 C3 88.98(15)
C6 S6 C5 88.8(2)
C1 N1 N2 116.3(3)
C1 N1 B1 125.8(4)
N2 N1 B1 117.9(4)
C2 N2 N1 110.6(4)
C3 N3 N4 116.1(3)
C3 N3 B1 124.8(3)
N4 N3 B1 118.7(2)
C4 N4 N3 110.4(2)
C5 N5 N6 116.0(3)
C5 N5 B1 125.6(3)
N6 N5 B1 118.1(3)
C6 N6 N5 110.5(4)
N1 B1 N3 106.5(3)
N1 B1 N5 108.0(3)
N3 B1 N5 107.0(3)
N1 C1 S1 127.7(4)
N1 C1 S2 108.2(3)
S1 C1 S2 124.1(3)
N2 C2 S2 115.1(4)
N3 C3 S3 128.1(3)
N3 C3 S4 108.5(2)
S3 C3 S4 123.39(16)
N4 C4 S4 115.9(3)
N5 C5 S5 128.6(3)
N5 C5 S6 108.9(3)
S5 C5 S6 122.50(19)
N6 C6 S6 115.7(4)
C2A S2A C1A 88.80(19)
C4A S4A C3A 88.8(2)
C6A S6A C5A 88.91(18)
C1A N1A N2A 116.5(3)
C1A N1A B1A 126.4(3)
N2A N1A B1A 117.0(3)
C2A N2A N1A 110.1(4)
C3A N3A N4A 116.3(3)
C3A N3A B1A 126.4(4)
N4A N3A B1A 117.2(4)
C4A N4A N3A 109.8(4)
C5A N5A N6A 116.3(3)
C5A N5A B1A 124.8(3)
N6A N5A B1A 118.7(3)
C6A N6A N5A 110.2(3)
N1A B1A N5A 108.7(3)
N1A B1A N3A 107.8(3)
N5A B1A N3A 106.9(3)
N1A C1A S1A 128.8(3)
N1A C1A S2A 108.4(2)
S1A C1A S2A 122.83(16)
N2A C2A S2A 116.2(4)
N3A C3A S3A 127.5(3)
N3A C3A S4A 108.9(3)
S3A C3A S4A 123.6(3)
N4A C4A S4A 116.1(4)
N5A C5A S5A 127.5(3)
N5A C5A S6A 108.9(3)
S5A C5A S6A 123.63(18)
N6A C6A S6A 115.7(3)
C41 N10 C31 108.6(2)
C41 N10 C11 108.1(2)
C31 N10 C11 111.5(2)
C41 N10 C21 111.4(2)
C31 N10 C21 108.2(2)
C11 N10 C21 109.1(2)
C12 C11 N10 116.9(2)
C11 C12 C13 108.2(2)
C14 C13 C12 114.4(2)
C22 C21 N10 114.5(2)
C21 C22 C23 111.3(3)
C22 C23 C24 114.3(3)
C32 C31 N10 116.6(2)
C31 C32 C33 108.6(2)
C34 C33 C32 113.9(3)
N10 C41 C42 116.9(2)
C43 C42 C41 107.7(2)
C42 C43 C44 113.7(3)
C41A N10A C31A 106.1(2)
C41A N10A C11A 111.0(2)
C31A N10A C11A 110.6(2)
C41A N10A C21A 110.7(2)
C31A N10A C21A 111.1(2)
C11A N10A C21A 107.4(2)
C12A C11A N10A 115.4(2)
C11A C12A C13A 110.4(2)
C12A C13A C14A 111.5(3)
C22A C21A N10A 114.9(2)
C21A C22A C23A 110.0(2)
C24A C23A C22A 113.7(2)
C32A C31A N10A 116.5(2)
C31A C32A C33A 109.8(2)
C34A C33A C32A 111.2(3)
N10A C41A C42A 116.5(2)
C41A C42A C43A 108.2(2)
C44A C43A C42A 114.1(2)
Cl2 C1S Cl1 115.1(3)
C2X S2X C1X 86.8(10)
C4X S4X C3X 89.7(6)
C6X S6X C5X 90.3(9)
C1X N1X N2X 114.6(14)
C1X N1X B1X 127.6(16)
N2X N1X B1X 117.8(15)
C2X N2X N1X 109.5(17)
C3X N3X N4X 114.2(10)
C3X N3X B1X 122.8(10)
N4X N3X B1X 122.9(10)
C4X N4X N3X 111.9(11)
C5X N5X N6X 116.8(13)
C5X N5X B1X 125.6(14)
N6X N5X B1X 117.3(13)
C6X N6X N5X 110.5(16)
N3X B1X N1X 108.8(12)
N3X B1X N5X 106.9(12)
N1X B1X N5X 106.3(16)
N1X C1X S1X 128.6(14)
N1X C1X S2X 111.4(11)
S1X C1X S2X 119.5(11)
N2X C2X S2X 117.5(17)
N3X C3X S3X 125.0(9)
N3X C3X S4X 109.0(8)
S3X C3X S4X 125.8(7)
N4X C4X S4X 115.1(10)
N5X C5X S5X 128.9(12)
N5X C5X S6X 107.5(10)
S5X C5X S6X 123.6(10)
N6X C6X S6X 114.6(15)
C2Y S2Y C1Y 90.2(8)
C4Y S4Y C3Y 88.8(10)
C6Y S6Y C5Y 87.6(9)
C1Y N1Y N2Y 114.8(12)
C1Y N1Y B1Y 124.3(12)
N2Y N1Y B1Y 120.7(13)
C2Y N2Y N1Y 112.6(14)
C3Y N3Y N4Y 116.8(14)
C3Y N3Y B1Y 128.8(15)
N4Y N3Y B1Y 113.9(13)
C4Y N4Y N3Y 109.6(16)
C5Y N5Y N6Y 113.9(14)
C5Y N5Y B1Y 127.5(13)
N6Y N5Y B1Y 117.3(13)
C6Y N6Y N5Y 111.4(17)
N1Y B1Y N3Y 109.7(13)
N1Y B1Y N5Y 109.0(12)
N3Y B1Y N5Y 106.1(15)
N1Y C1Y S1Y 125.4(11)
N1Y C1Y S2Y 108.7(9)
S1Y C1Y S2Y 125.7(9)
N2Y C2Y S2Y 113.6(13)
N3Y C3Y S3Y 127.5(14)
N3Y C3Y S4Y 108.4(11)
S3Y C3Y S4Y 123.6(12)
N4Y C4Y S4Y 116.1(16)
N5Y C5Y S5Y 127.3(12)
N5Y C5Y S6Y 111.3(10)
S5Y C5Y S6Y 121.2(9)
N6Y C6Y S6Y 115.4(16)
C31X N10X C41X 109.8(9)
C31X N10X C21X 107.2(9)
C41X N10X C21X 109.2(8)
C31X N10X C11X 111.3(9)
C41X N10X C11X 107.9(9)
C21X N10X C11X 111.4(9)
N10X C11X C12X 113.7(10)
C13X C12X C11X 109.5(11)
C12X C13X C14X 112.5(12)
C22X C21X N10X 119.1(10)
C21X C22X C23X 109.6(9)
C22X C23X C24X 114.2(10)
N10X C31X C32X 116.0(10)
C33X C32X C31X 110.3(12)
C34X C33X C32X 114.9(18)
C42X C41X N10X 116.6(9)
C41X C42X C43X 112.3(9)
C44X C43X C42X 113.4(11)
C31Y N10Y C41Y 106.7(9)
C31Y N10Y C11Y 110.6(9)
C41Y N10Y C11Y 110.1(8)
C31Y N10Y C21Y 112.3(9)
C41Y N10Y C21Y 107.6(8)
C11Y N10Y C21Y 109.5(8)
N10Y C11Y C12Y 116.6(8)
C11Y C12Y C13Y 106.9(9)
C14Y C13Y C12Y 111.9(10)
C22Y C21Y N10Y 116.5(10)
C23Y C22Y C21Y 108.4(11)
C22Y C23Y C24Y 115.5(11)
N10Y C31Y C32Y 115.8(10)
C33Y C32Y C31Y 110.2(10)
C34Y C33Y C32Y 114.3(12)
C42Y C41Y N10Y 117.4(9)
C43Y C42Y C41Y 102.0(12)
C42Y C43Y C44Y 116.4(15)
Cl2Q C1Q Cl1Q 113.5(13)

loop_
_geom_bond_atom_site_label_1
_geom_bond_atom_site_label_2
_geom_bond_distance
S1 C1 1.677(4)
S2 C2 1.716(5)
S2 C1 1.742(5)
S3 C3 1.664(3)
S4 C4 1.720(3)
S4 C3 1.751(3)
S5 C5 1.675(3)
S6 C6 1.715(5)
S6 C5 1.742(4)
N1 C1 1.353(6)
N1 N2 1.388(5)
N1 B1 1.557(4)
N2 C2 1.288(4)
N3 C3 1.354(3)
N3 N4 1.388(4)
N3 B1 1.561(5)
N4 C4 1.283(4)
N5 C5 1.347(3)
N5 N6 1.378(4)
N5 B1 1.564(4)
N6 C6 1.284(5)
S1A C1A 1.684(3)
S2A C2A 1.716(5)
S2A C1A 1.746(3)
S3A C3A 1.679(4)
S4A C4A 1.720(3)
S4A C3A 1.741(3)
S5A C5A 1.674(4)
S6A C6A 1.721(4)
S6A C5A 1.739(4)
N1A C1A 1.345(4)
N1A N2A 1.384(5)
N1A B1A 1.546(5)
N2A C2A 1.272(5)
N3A C3A 1.352(6)
N3A N4A 1.388(5)
N3A B1A 1.557(4)
N4A C4A 1.285(4)
N5A C5A 1.350(4)
N5A N6A 1.381(5)
N5A B1A 1.551(5)
N6A C6A 1.287(5)
N10 C41 1.514(4)
N10 C31 1.520(3)
N10 C11 1.521(3)
N10 C21 1.524(3)
C11 C12 1.519(4)
C12 C13 1.525(4)
C13 C14 1.523(4)
C21 C22 1.522(4)
C22 C23 1.528(4)
C23 C24 1.531(4)
C31 C32 1.516(4)
C32 C33 1.532(5)
C33 C34 1.505(5)
C41 C42 1.520(4)
C42 C43 1.516(4)
C43 C44 1.522(4)
N10A C41A 1.513(3)
N10A C31A 1.523(3)
N10A C11A 1.523(3)
N10A C21A 1.525(4)
C11A C12A 1.517(4)
C12A C13A 1.527(4)
C13A C14A 1.542(5)
C21A C22A 1.523(4)
C22A C23A 1.537(4)
C23A C24A 1.518(4)
C31A C32A 1.508(4)
C32A C33A 1.556(4)
C33A C34A 1.515(4)
C41A C42A 1.519(4)
C42A C43A 1.525(4)
C43A C44A 1.512(4)
Cl1 C1S 1.734(4)
Cl2 C1S 1.712(5)
S1X C1X 1.666(14)
S2X C2X 1.720(17)
S2X C1X 1.738(15)
S3X C3X 1.659(11)
S4X C4X 1.710(12)
S4X C3X 1.732(12)
S5X C5X 1.686(13)
S6X C6X 1.710(15)
S6X C5X 1.736(14)
N1X C1X 1.340(15)
N1X N2X 1.388(16)
N1X B1X 1.558(14)
N2X C2X 1.284(16)
N3X C3X 1.380(13)
N3X N4X 1.383(13)
N3X B1X 1.523(14)
N4X C4X 1.283(14)
N5X C5X 1.354(14)
N5X N6X 1.380(15)
N5X B1X 1.567(14)
N6X C6X 1.289(16)
S1Y C1Y 1.671(13)
S2Y C2Y 1.714(16)
S2Y C1Y 1.720(13)
S3Y C3Y 1.671(14)
S4Y C4Y 1.712(17)
S4Y C3Y 1.748(15)
S5Y C5Y 1.643(14)
S6Y C6Y 1.725(18)
S6Y C5Y 1.737(15)
N1Y C1Y 1.365(15)
N1Y N2Y 1.366(15)
N1Y B1Y 1.532(16)
N2Y C2Y 1.282(17)
N3Y C3Y 1.341(15)
N3Y N4Y 1.385(15)
N3Y B1Y 1.557(14)
N4Y C4Y 1.287(16)
N5Y C5Y 1.346(15)
N5Y N6Y 1.375(17)
N5Y B1Y 1.560(16)
N6Y C6Y 1.299(19)
N10X C31X 1.506(12)
N10X C41X 1.528(12)
N10X C21X 1.525(12)
N10X C11X 1.533(12)
C11X C12X 1.540(14)
C12X C13X 1.525(14)
C13X C14X 1.531(14)
C21X C22X 1.495(13)
C22X C23X 1.516(13)
C23X C24X 1.527(13)
C31X C32X 1.541(13)
C32X C33X 1.526(16)
C33X C34X 1.501(16)
C41X C42X 1.524(12)
C42X C43X 1.531(13)
C43X C44X 1.512(14)
N10Y C31Y 1.506(12)
N10Y C41Y 1.516(11)
N10Y C11Y 1.519(11)
N10Y C21Y 1.532(12)
C11Y C12Y 1.524(12)
C12Y C13Y 1.529(13)
C13Y C14Y 1.516(14)
C21Y C22Y 1.515(13)
C22Y C23Y 1.516(14)
C23Y C24Y 1.520(14)
C31Y C32Y 1.538(14)
C32Y C33Y 1.520(14)
C33Y C34Y 1.503(14)
C41Y C42Y 1.517(13)
C42Y C43Y 1.502(15)
C43Y C44Y 1.513(17)
Cl1Q C1Q 1.750(19)
Cl2Q C1Q 1.727(19)
